data_4063484
loop_
_publ_author_name
'Robert, Tobias'
'Abiri, Zohar'
'Wassenaar, Jeroen'
'Sandee, Albertus J.'
'Romanski, Steffen'
'Neud\"orfl, J\"org-Martin'
'Schmalz, Hans-G\"unther'
'Reek, Joost N. H.'

_publ_section_title
;
 Asymmetric Hydroformylation Using Taddol-Based Chiral
 Phosphine&#x2212;Phosphite Ligands
;
_journal_issue 2
_journal_name_full Organometallics
_journal_page_first 478
_journal_page_last 483
_journal_paper_doi 10.1021/om9009735
_journal_volume 29
_journal_year 2010
_chemical_absolute_configuration ad
_chemical_formula_moiety 'C50 H44 Cl2 O5 P2 Pd, 3(C H Cl3)'
_chemical_formula_sum 'C53 H47 Cl11 O5 P2 Pd'
_chemical_formula_weight 1322.20
_chemical_name_systematic
; 
 ? 
;
_space_group_IT_number 19
_symmetry_cell_setting orthorhombic
_symmetry_space_group_name_Hall 'P 2ac 2ab'
_symmetry_space_group_name_H-M 'P 21 21 21'
_atom_sites_solution_hydrogens geom
_atom_sites_solution_primary direct
_atom_sites_solution_secondary difmap
_audit_creation_method SHELXL-97
_cell_angle_alpha 90.00
_cell_angle_beta 90.00
_cell_angle_gamma 90.00
_cell_formula_units_Z 4
_cell_length_a 11.1298(4)
_cell_length_b 18.3889(7)
_cell_length_c 27.0464(10)
_cell_measurement_reflns_used 24637
_cell_measurement_temperature 100(2)
_cell_measurement_theta_max 27.00
_cell_measurement_theta_min 1.34
_cell_volume 5535.4(4)
_computing_cell_refinement 'Nonius DENZO (Otwinowski, Minor 1997)'
_computing_data_collection 'Nonius COLLECT'
_computing_data_reduction 'Nonius DENZO (Otwinowski, Minor 1997)'
_computing_molecular_graphics 'SCHAKAL99 (E. Keller 1999)'
_computing_publication_material 'PLATON (A. L. Spek 1980-2004)'
_computing_structure_refinement 'SHELXL-97 (Sheldrick, 1997)'
_computing_structure_solution 'SHELXS-97 (Sheldrick, 1997)'
_diffrn_ambient_temperature 100(2)
_diffrn_measured_fraction_theta_full 0.998
_diffrn_measured_fraction_theta_max 0.998
_diffrn_measurement_device_type 'Nonius KappaCCD'
_diffrn_measurement_method Phi/Omega-Scans
_diffrn_radiation_monochromator graphite
_diffrn_radiation_source 'fine-focus sealed tube'
_diffrn_radiation_type MoK\a
_diffrn_radiation_wavelength 0.71073
_diffrn_reflns_av_R_equivalents 0.0444
_diffrn_reflns_av_sigmaI/netI 0.0567
_diffrn_reflns_limit_h_max 14
_diffrn_reflns_limit_h_min -8
_diffrn_reflns_limit_k_max 23
_diffrn_reflns_limit_k_min -20
_diffrn_reflns_limit_l_max 34
_diffrn_reflns_limit_l_min -33
_diffrn_reflns_number 24637
_diffrn_reflns_theta_full 27.00
_diffrn_reflns_theta_max 27.00
_diffrn_reflns_theta_min 1.34
_exptl_absorpt_coefficient_mu 0.971
_exptl_absorpt_correction_type none
_exptl_crystal_density_diffrn 1.587
_exptl_crystal_density_method 'not measured'
_exptl_crystal_description prism
_exptl_crystal_F_000 2672
_exptl_crystal_size_max .2
_exptl_crystal_size_mid .06
_exptl_crystal_size_min .03
_refine_diff_density_max 0.642
_refine_diff_density_min -0.441
_refine_diff_density_rms 0.067
_refine_ls_abs_structure_details 'Flack H D (1983), Acta Cryst. A39, 876-881'
_refine_ls_abs_structure_Flack -0.020(15)
_refine_ls_extinction_method none
_refine_ls_goodness_of_fit_ref 1.020
_refine_ls_hydrogen_treatment constr
_refine_ls_matrix_type full
_refine_ls_number_parameters 652
_refine_ls_number_reflns 11587
_refine_ls_number_restraints 0
_refine_ls_restrained_S_all 1.020
_refine_ls_R_factor_all 0.0391
_refine_ls_R_factor_gt 0.0316
_refine_ls_shift/su_max 0.003
_refine_ls_shift/su_mean 0.000
_refine_ls_structure_factor_coef Fsqd
_refine_ls_weighting_details 'calc w=1/[\s^2^(Fo^2^)+(0.0286P)^2^+0.0000P] where P=(Fo^2^+2Fc^2^)/3'
_refine_ls_weighting_scheme calc
_refine_ls_wR_factor_gt 0.0654
_refine_ls_wR_factor_ref 0.0672
_reflns_number_gt 10324
_reflns_number_total 11587
_reflns_threshold_expression >2sigma(I)
_cod_data_source_file om9009735_si_004.cif
_cod_data_source_block '[pd(10b)Cl2]'
_cod_original_sg_symbol_H-M P212121
_cod_database_code 4063484

loop_
_symmetry_equiv_pos_as_xyz
'x, y, z'
'-x+1/2, -y, z+1/2'
'x+1/2, -y+1/2, -z'
'-x, y+1/2, -z+1/2'

loop_
_atom_site_label
_atom_site_type_symbol
_atom_site_fract_x
_atom_site_fract_y
_atom_site_fract_z
_atom_site_U_iso_or_equiv
_atom_site_adp_type
_atom_site_occupancy
_atom_site_symmetry_multiplicity
_atom_site_calc_flag
_atom_site_refinement_flags
_atom_site_disorder_assembly
_atom_site_disorder_group
Pd1 Pd 0.613922(18) 0.415588(11) 0.130355(9) 0.01364(5) Uani 1 1 d . . .
Cl1 Cl 0.73501(6) 0.32281(4) 0.16216(3) 0.02459(18) Uani 1 1 d . . .
Cl2 Cl 0.78181(6) 0.47149(4) 0.09272(3) 0.01864(16) Uani 1 1 d . . .
P1 P 0.50908(6) 0.51004(4) 0.10446(3) 0.01301(16) Uani 1 1 d . . .
P2 P 0.44741(6) 0.36984(4) 0.16528(3) 0.01383(16) Uani 1 1 d . . .
O1 O 0.37549(15) 0.52034(9) 0.12692(7) 0.0143(4) Uani 1 1 d . . .
O2 O 0.49757(17) 0.50863(10) 0.04707(7) 0.0153(4) Uani 1 1 d . . .
O3 O 0.41308(17) 0.68491(10) -0.00886(8) 0.0175(5) Uani 1 1 d . . .
O4 O 0.54639(17) 0.74050(10) 0.04209(7) 0.0165(4) Uani 1 1 d . . .
O5 O 0.57091(16) 0.58118(10) 0.12286(7) 0.0143(4) Uani 1 1 d . . .
C1 C 0.2865(2) 0.46643(15) 0.12005(11) 0.0158(6) Uani 1 1 d . . .
C2 C 0.3109(2) 0.39404(14) 0.13252(12) 0.0154(6) Uani 1 1 d . . .
C3 C 0.4355(3) 0.27244(15) 0.17488(11) 0.0168(6) Uani 1 1 d . . .
C4 C 0.4955(3) 0.22317(15) 0.14454(12) 0.0193(7) Uani 1 1 d . . .
H4 H 0.5468 0.2402 0.1190 0.023 Uiso 1 1 calc R . .
C5 C 0.4800(3) 0.14906(16) 0.15177(13) 0.0255(7) Uani 1 1 d . . .
H5 H 0.5219 0.1155 0.1314 0.031 Uiso 1 1 calc R . .
C6 C 0.4034(3) 0.12359(16) 0.18859(12) 0.0251(7) Uani 1 1 d . . .
H6 H 0.3924 0.0728 0.1931 0.030 Uiso 1 1 calc R . .
C7 C 0.3432(3) 0.17247(17) 0.21852(13) 0.0233(7) Uani 1 1 d . . .
H7 H 0.2904 0.1552 0.2435 0.028 Uiso 1 1 calc R . .
C8 C 0.3597(3) 0.24680(16) 0.21219(12) 0.0203(7) Uani 1 1 d . . .
H8 H 0.3193 0.2802 0.2332 0.024 Uiso 1 1 calc R . .
C9 C 0.4315(3) 0.40863(16) 0.22667(11) 0.0176(6) Uani 1 1 d . . .
C10 C 0.5159(3) 0.38949(16) 0.26219(12) 0.0215(7) Uani 1 1 d . . .
H10 H 0.5803 0.3581 0.2536 0.026 Uiso 1 1 calc R . .
C11 C 0.5071(3) 0.41564(18) 0.30993(12) 0.0270(7) Uani 1 1 d . . .
H11 H 0.5649 0.4022 0.3341 0.032 Uiso 1 1 calc R . .
C12 C 0.4128(3) 0.46197(17) 0.32227(13) 0.0342(9) Uani 1 1 d . . .
H12 H 0.4056 0.4799 0.3551 0.041 Uiso 1 1 calc R . .
C13 C 0.3301(3) 0.48173(18) 0.28713(13) 0.0329(9) Uani 1 1 d . . .
H13 H 0.2674 0.5145 0.2956 0.039 Uiso 1 1 calc R . .
C14 C 0.3369(3) 0.45440(17) 0.23928(13) 0.0245(7) Uani 1 1 d . . .
H14 H 0.2777 0.4669 0.2155 0.029 Uiso 1 1 calc R . .
C15 C 0.2218(2) 0.34174(16) 0.12212(12) 0.0204(7) Uani 1 1 d . . .
H15 H 0.2364 0.2917 0.1285 0.024 Uiso 1 1 calc R . .
C16 C 0.1138(3) 0.36383(17) 0.10273(12) 0.0257(7) Uani 1 1 d . . .
H16 H 0.0548 0.3285 0.0945 0.031 Uiso 1 1 calc R . .
C17 C 0.0893(3) 0.43757(17) 0.09498(12) 0.0224(7) Uani 1 1 d . . .
H17 H 0.0124 0.4518 0.0832 0.027 Uiso 1 1 calc R . .
C18 C 0.1746(2) 0.48970(16) 0.10415(11) 0.0176(7) Uani 1 1 d . . .
C19 C 0.1467(2) 0.57036(16) 0.09880(12) 0.0227(7) Uani 1 1 d . . .
H19A H 0.1833 0.5972 0.1263 0.034 Uiso 1 1 calc R . .
H19B H 0.0595 0.5776 0.0993 0.034 Uiso 1 1 calc R . .
H19C H 0.1795 0.5882 0.0674 0.034 Uiso 1 1 calc R . .
C20 C 0.4493(2) 0.55593(15) 0.00747(11) 0.0150(6) Uani 1 1 d . . .
C21 C 0.4379(2) 0.63417(15) 0.02968(11) 0.0143(6) Uani 1 1 d . . .
H21 H 0.3692 0.6346 0.0535 0.017 Uiso 1 1 calc R . .
C22 C 0.4962(3) 0.74417(16) -0.00668(12) 0.0178(6) Uani 1 1 d . . .
C23 C 0.5491(2) 0.66525(14) 0.05577(11) 0.0142(6) Uani 1 1 d . . .
H23 H 0.6229 0.6422 0.0416 0.017 Uiso 1 1 calc R . .
C24 C 0.5533(2) 0.65956(15) 0.11250(11) 0.0143(6) Uani 1 1 d . . .
C25 C 0.6685(2) 0.69584(15) 0.13174(12) 0.0147(6) Uani 1 1 d . . .
C26 C 0.6707(3) 0.77086(15) 0.13804(12) 0.0210(7) Uani 1 1 d . . .
H26 H 0.6002 0.7984 0.1315 0.025 Uiso 1 1 calc R . .
C27 C 0.7740(3) 0.80624(17) 0.15377(13) 0.0245(7) Uani 1 1 d . . .
H27 H 0.7737 0.8574 0.1585 0.029 Uiso 1 1 calc R . .
C28 C 0.8777(3) 0.76656(16) 0.16262(11) 0.0208(6) Uani 1 1 d . . .
H28 H 0.9494 0.7904 0.1726 0.025 Uiso 1 1 calc R . .
C29 C 0.8757(3) 0.69136(15) 0.15674(11) 0.0183(6) Uani 1 1 d . . .
H29 H 0.9458 0.6638 0.1637 0.022 Uiso 1 1 calc R . .
C30 C 0.7725(2) 0.65634(15) 0.14092(11) 0.0176(7) Uani 1 1 d . . .
H30 H 0.7728 0.6051 0.1363 0.021 Uiso 1 1 calc R . .
C31 C 0.4445(2) 0.68585(15) 0.14237(11) 0.0144(6) Uani 1 1 d . . .
C32 C 0.3640(2) 0.73799(15) 0.12535(12) 0.0180(6) Uani 1 1 d . . .
H32 H 0.3712 0.7560 0.0926 0.022 Uiso 1 1 calc R . .
C33 C 0.2726(3) 0.76415(17) 0.15600(12) 0.0221(7) Uani 1 1 d . . .
H33 H 0.2178 0.7995 0.1439 0.027 Uiso 1 1 calc R . .
C34 C 0.2620(3) 0.73863(17) 0.20389(13) 0.0250(7) Uani 1 1 d . . .
H34 H 0.2003 0.7568 0.2248 0.030 Uiso 1 1 calc R . .
C35 C 0.3415(3) 0.68644(18) 0.22138(13) 0.0250(8) Uani 1 1 d . . .
H35 H 0.3344 0.6688 0.2543 0.030 Uiso 1 1 calc R . .
C36 C 0.4312(3) 0.66029(17) 0.19074(12) 0.0205(7) Uani 1 1 d . . .
H36 H 0.4848 0.6242 0.2028 0.025 Uiso 1 1 calc R . .
C37 C 0.5944(3) 0.73600(16) -0.04556(11) 0.0212(7) Uani 1 1 d . . .
H37A H 0.6375 0.6902 -0.0402 0.032 Uiso 1 1 calc R . .
H37B H 0.6507 0.7768 -0.0429 0.032 Uiso 1 1 calc R . .
H37C H 0.5580 0.7358 -0.0786 0.032 Uiso 1 1 calc R . .
C38 C 0.4261(3) 0.81433(16) -0.01222(12) 0.0218(7) Uani 1 1 d . . .
H38A H 0.3859 0.8150 -0.0444 0.033 Uiso 1 1 calc R . .
H38B H 0.4812 0.8558 -0.0099 0.033 Uiso 1 1 calc R . .
H38C H 0.3659 0.8176 0.0141 0.033 Uiso 1 1 calc R . .
C39 C 0.3275(2) 0.52529(16) -0.00809(11) 0.0169(6) Uani 1 1 d . . .
C40 C 0.3085(3) 0.45027(17) -0.00682(12) 0.0206(7) Uani 1 1 d . . .
H40 H 0.3711 0.4191 0.0042 0.025 Uiso 1 1 calc R . .
C41 C 0.1997(3) 0.42058(19) -0.02148(13) 0.0277(7) Uani 1 1 d . . .
H41 H 0.1878 0.3695 -0.0201 0.033 Uiso 1 1 calc R . .
C42 C 0.1080(3) 0.46560(18) -0.03810(12) 0.0279(8) Uani 1 1 d . . .
H42 H 0.0328 0.4455 -0.0476 0.033 Uiso 1 1 calc R . .
C43 C 0.1267(3) 0.54005(18) -0.04076(12) 0.0263(8) Uani 1 1 d . . .
H43 H 0.0647 0.5708 -0.0528 0.032 Uiso 1 1 calc R . .
C44 C 0.2355(3) 0.56978(17) -0.02598(12) 0.0232(7) Uani 1 1 d . . .
H44 H 0.2475 0.6208 -0.0280 0.028 Uiso 1 1 calc R . .
C45 C 0.5387(3) 0.55073(15) -0.03526(12) 0.0162(6) Uani 1 1 d . . .
C46 C 0.5008(3) 0.56292(16) -0.08344(12) 0.0212(7) Uani 1 1 d . . .
H46 H 0.4192 0.5752 -0.0895 0.025 Uiso 1 1 calc R . .
C47 C 0.5794(3) 0.55753(17) -0.12252(12) 0.0257(7) Uani 1 1 d . . .
H47 H 0.5520 0.5660 -0.1553 0.031 Uiso 1 1 calc R . .
C48 C 0.6987(3) 0.53970(16) -0.11406(13) 0.0257(8) Uani 1 1 d . . .
H48 H 0.7528 0.5351 -0.1411 0.031 Uiso 1 1 calc R . .
C49 C 0.7385(3) 0.52873(17) -0.06656(13) 0.0253(7) Uani 1 1 d . . .
H49 H 0.8208 0.5179 -0.0608 0.030 Uiso 1 1 calc R . .
C50 C 0.6592(3) 0.53327(16) -0.02655(13) 0.0205(7) Uani 1 1 d . . .
H50 H 0.6869 0.5246 0.0062 0.025 Uiso 1 1 calc R . .
Cl3 Cl 0.62369(7) 0.29868(5) 0.01741(3) 0.0368(2) Uani 1 1 d . . .
Cl4 Cl 0.86115(8) 0.24502(5) 0.04140(4) 0.0395(2) Uani 1 1 d . . .
Cl5 Cl 0.82783(9) 0.33762(5) -0.04305(4) 0.0439(3) Uani 1 1 d . . .
C51 C 0.7780(3) 0.31874(19) 0.01776(13) 0.0284(8) Uani 1 1 d . . .
H51 H 0.7922 0.3624 0.0390 0.034 Uiso 1 1 calc R . .
Cl6 Cl 0.99512(8) 0.37703(5) 0.23860(4) 0.0364(2) Uani 1 1 d . . .
Cl7 Cl 1.02393(8) 0.52792(5) 0.21380(4) 0.0366(2) Uani 1 1 d . . .
Cl8 Cl 0.79285(8) 0.47632(6) 0.24651(4) 0.0398(2) Uani 1 1 d . . .
C52 C 0.9243(3) 0.45377(17) 0.21333(13) 0.0252(8) Uani 1 1 d . . .
H52 H 0.9018 0.4429 0.1783 0.030 Uiso 1 1 calc R . .
Cl9 Cl 1.07014(8) 0.15931(5) 0.11524(4) 0.0406(2) Uani 1 1 d . . .
Cl10 Cl 1.00924(11) 0.18738(6) 0.21682(4) 0.0548(3) Uani 1 1 d . . .
Cl11 Cl 0.83283(9) 0.12400(6) 0.15058(5) 0.0634(4) Uani 1 1 d . . .
C53 C 0.9535(3) 0.1845(2) 0.15667(15) 0.0384(9) Uani 1 1 d . . .
H53 H 0.9250 0.2343 0.1476 0.046 Uiso 1 1 calc R . .

loop_
_atom_site_aniso_label
_atom_site_aniso_U_11
_atom_site_aniso_U_22
_atom_site_aniso_U_33
_atom_site_aniso_U_23
_atom_site_aniso_U_13
_atom_site_aniso_U_12
Pd1 0.01237(9) 0.01221(9) 0.01634(11) 0.00079(10) -0.00020(10) 0.00173(9)
Cl1 0.0209(4) 0.0188(4) 0.0341(5) 0.0042(4) -0.0049(4) 0.0061(3)
Cl2 0.0135(3) 0.0195(4) 0.0229(4) -0.0007(3) 0.0023(3) 0.0006(3)
P1 0.0126(3) 0.0116(4) 0.0149(4) 0.0006(3) 0.0003(3) 0.0000(3)
P2 0.0149(4) 0.0110(3) 0.0155(4) 0.0007(3) -0.0004(3) 0.0006(3)
O1 0.0128(9) 0.0123(9) 0.0178(10) 0.0006(9) 0.0032(10) 0.0007(8)
O2 0.0204(10) 0.0130(10) 0.0125(11) 0.0007(9) -0.0015(9) -0.0007(8)
O3 0.0213(11) 0.0143(10) 0.0171(11) 0.0052(9) -0.0026(9) -0.0021(8)
O4 0.0237(11) 0.0108(10) 0.0150(11) 0.0013(9) -0.0010(9) -0.0018(8)
O5 0.0167(9) 0.0106(9) 0.0156(11) 0.0019(9) -0.0009(8) -0.0008(8)
C1 0.0163(14) 0.0175(14) 0.0137(16) -0.0004(12) 0.0037(12) -0.0003(12)
C2 0.0135(13) 0.0173(14) 0.0154(15) 0.0002(13) -0.0011(13) -0.0014(10)
C3 0.0205(14) 0.0135(14) 0.0162(16) 0.0006(13) -0.0051(13) 0.0008(12)
C4 0.0246(15) 0.0159(14) 0.0173(17) -0.0010(13) -0.0008(14) -0.0013(12)
C5 0.0345(18) 0.0165(15) 0.0255(19) -0.0041(14) -0.0006(16) 0.0015(14)
C6 0.0328(19) 0.0121(15) 0.0303(19) 0.0029(14) -0.0031(16) -0.0008(14)
C7 0.0270(16) 0.0189(16) 0.0241(19) 0.0064(15) -0.0036(14) -0.0054(13)
C8 0.0231(16) 0.0178(15) 0.0200(17) -0.0015(14) 0.0011(13) -0.0012(13)
C9 0.0220(14) 0.0114(14) 0.0193(16) 0.0003(13) 0.0025(13) -0.0027(12)
C10 0.0211(15) 0.0193(15) 0.0240(18) 0.0031(14) -0.0013(14) -0.0045(13)
C11 0.0312(17) 0.0279(17) 0.0218(18) 0.0043(16) -0.0038(15) -0.0147(17)
C12 0.063(3) 0.0205(17) 0.0185(18) -0.0053(15) 0.0069(18) -0.0146(17)
C13 0.052(2) 0.0215(18) 0.025(2) -0.0038(16) 0.0092(18) 0.0080(17)
C14 0.0313(17) 0.0196(17) 0.0224(19) 0.0017(15) 0.0038(15) 0.0051(14)
C15 0.0196(14) 0.0193(15) 0.0223(18) 0.0034(14) 0.0002(14) -0.0013(12)
C16 0.0192(14) 0.0288(17) 0.0291(19) 0.0001(15) -0.0038(16) -0.0025(15)
C17 0.0106(14) 0.0322(17) 0.0244(18) 0.0040(14) -0.0021(13) 0.0015(12)
C18 0.0163(15) 0.0232(16) 0.0133(16) 0.0024(13) 0.0021(13) 0.0049(12)
C19 0.0153(14) 0.0273(17) 0.0254(18) 0.0090(14) 0.0043(13) 0.0071(12)
C20 0.0162(14) 0.0163(14) 0.0124(16) 0.0032(12) -0.0028(13) -0.0010(12)
C21 0.0184(14) 0.0147(14) 0.0098(15) 0.0021(12) 0.0006(12) -0.0014(12)
C22 0.0214(15) 0.0152(14) 0.0167(16) 0.0020(13) -0.0027(13) -0.0012(13)
C23 0.0182(14) 0.0063(13) 0.0182(16) 0.0006(12) -0.0008(13) -0.0018(11)
C24 0.0167(14) 0.0094(13) 0.0167(15) 0.0019(12) -0.0023(12) -0.0006(11)
C25 0.0172(13) 0.0165(14) 0.0103(14) -0.0007(14) 0.0004(13) -0.0027(11)
C26 0.0213(14) 0.0161(14) 0.025(2) -0.0009(14) -0.0013(14) 0.0024(12)
C27 0.0274(17) 0.0156(15) 0.031(2) -0.0056(14) 0.0015(15) -0.0025(13)
C28 0.0209(15) 0.0238(16) 0.0176(16) -0.0038(13) -0.0019(15) -0.0058(14)
C29 0.0162(14) 0.0193(15) 0.0195(16) 0.0008(13) -0.0038(14) 0.0011(13)
C30 0.0196(14) 0.0147(14) 0.0187(17) -0.0018(13) 0.0005(13) 0.0001(12)
C31 0.0171(14) 0.0113(13) 0.0147(16) -0.0030(12) -0.0006(13) -0.0019(11)
C32 0.0213(15) 0.0179(14) 0.0149(16) -0.0017(13) 0.0011(13) 0.0011(11)
C33 0.0220(16) 0.0201(16) 0.0241(19) -0.0044(14) -0.0014(14) 0.0028(13)
C34 0.0233(16) 0.0272(18) 0.0244(19) -0.0049(15) 0.0059(15) -0.0008(14)
C35 0.0311(17) 0.0245(17) 0.0194(18) 0.0023(15) 0.0045(15) 0.0028(14)
C36 0.0219(15) 0.0195(16) 0.0201(17) -0.0020(14) 0.0009(14) 0.0019(13)
C37 0.0246(17) 0.0225(16) 0.0165(16) 0.0035(13) 0.0033(14) -0.0041(13)
C38 0.0276(16) 0.0164(15) 0.0215(18) 0.0047(14) -0.0020(14) 0.0010(13)
C39 0.0186(14) 0.0195(15) 0.0125(16) -0.0052(13) 0.0020(13) -0.0018(13)
C40 0.0206(16) 0.0198(16) 0.0215(18) -0.0032(14) 0.0024(14) -0.0019(13)
C41 0.0294(16) 0.0259(17) 0.0279(19) -0.0055(16) 0.0011(15) -0.0120(15)
C42 0.0214(16) 0.0406(19) 0.0217(17) -0.0135(16) 0.0019(15) -0.0104(16)
C43 0.0193(16) 0.0367(19) 0.0229(18) -0.0127(15) -0.0013(15) 0.0016(15)
C44 0.0230(16) 0.0261(18) 0.0205(18) -0.0047(14) -0.0023(14) -0.0022(14)
C45 0.0196(15) 0.0117(14) 0.0173(17) -0.0001(13) 0.0036(13) -0.0013(12)
C46 0.0220(15) 0.0237(16) 0.0179(17) -0.0029(14) 0.0013(14) -0.0014(13)
C47 0.0361(18) 0.0261(16) 0.0148(18) 0.0011(14) 0.0022(15) -0.0042(14)
C48 0.0287(17) 0.0221(17) 0.0263(19) 0.0012(15) 0.0135(15) -0.0016(14)
C49 0.0182(15) 0.0255(17) 0.032(2) 0.0010(16) 0.0078(15) 0.0008(14)
C50 0.0201(15) 0.0193(15) 0.0223(18) 0.0009(14) 0.0032(14) -0.0009(13)
Cl3 0.0228(4) 0.0553(6) 0.0323(5) 0.0011(4) 0.0011(4) -0.0012(4)
Cl4 0.0326(5) 0.0458(5) 0.0401(6) -0.0013(5) -0.0062(4) 0.0054(4)
Cl5 0.0421(5) 0.0449(6) 0.0447(6) 0.0067(5) 0.0109(5) -0.0125(4)
C51 0.0225(16) 0.0296(18) 0.033(2) -0.0115(17) 0.0025(16) -0.0033(14)
Cl6 0.0425(5) 0.0285(4) 0.0384(6) 0.0092(4) -0.0067(4) 0.0047(4)
Cl7 0.0373(5) 0.0274(4) 0.0452(6) 0.0031(4) 0.0065(4) -0.0002(4)
Cl8 0.0297(4) 0.0547(6) 0.0350(6) -0.0072(5) 0.0083(4) 0.0043(4)
C52 0.0257(17) 0.0291(18) 0.0207(18) 0.0024(15) -0.0024(14) 0.0020(14)
Cl9 0.0423(5) 0.0395(5) 0.0401(6) 0.0040(4) 0.0114(4) 0.0011(4)
Cl10 0.0672(7) 0.0559(7) 0.0414(6) 0.0067(5) 0.0077(6) 0.0227(6)
Cl11 0.0491(6) 0.0508(6) 0.0902(10) 0.0252(7) 0.0090(6) -0.0199(5)
C53 0.041(2) 0.032(2) 0.042(2) 0.0118(18) 0.0120(18) 0.0050(16)

loop_
_atom_type_symbol
_atom_type_description
_atom_type_scat_dispersion_real
_atom_type_scat_dispersion_imag
_atom_type_scat_source
C C 0.0033 0.0016 'International Tables Vol C Tables 4.2.6.8 and 6.1.1.4'
H H 0.0000 0.0000 'International Tables Vol C Tables 4.2.6.8 and 6.1.1.4'
Cl Cl 0.1484 0.1585 'International Tables Vol C Tables 4.2.6.8 and 6.1.1.4'
O O 0.0106 0.0060 'International Tables Vol C Tables 4.2.6.8 and 6.1.1.4'
P P 0.1023 0.0942 'International Tables Vol C Tables 4.2.6.8 and 6.1.1.4'
Pd Pd -0.9988 1.0072 'International Tables Vol C Tables 4.2.6.8 and 6.1.1.4'

loop_
_geom_angle_atom_site_label_1
_geom_angle_atom_site_label_2
_geom_angle_atom_site_label_3
_geom_angle
_geom_angle_site_symmetry_1
_geom_angle_site_symmetry_3
_geom_angle_publ_flag
P1 Pd1 P2 89.54(3) . . ?
P1 Pd1 Cl1 174.84(3) . . ?
P2 Pd1 Cl1 92.73(3) . . ?
P1 Pd1 Cl2 86.50(3) . . ?
P2 Pd1 Cl2 175.97(3) . . ?
Cl1 Pd1 Cl2 91.15(3) . . ?
O2 P1 O5 111.60(11) . . ?
O2 P1 O1 107.50(11) . . ?
O5 P1 O1 100.81(10) . . ?
O2 P1 Pd1 110.28(8) . . ?
O5 P1 Pd1 109.01(8) . . ?
O1 P1 Pd1 117.33(8) . . ?
C2 P2 C3 104.54(13) . . ?
C2 P2 C9 105.58(14) . . ?
C3 P2 C9 104.47(14) . . ?
C2 P2 Pd1 113.21(10) . . ?
C3 P2 Pd1 119.37(10) . . ?
C9 P2 Pd1 108.56(10) . . ?
C1 O1 P1 120.83(17) . . ?
C20 O2 P1 137.81(18) . . ?
C21 O3 C22 110.0(2) . . ?
C23 O4 C22 106.9(2) . . ?
C24 O5 P1 134.21(17) . . ?
C18 C1 C2 122.9(3) . . ?
C18 C1 O1 117.0(2) . . ?
C2 C1 O1 119.9(2) . . ?
C1 C2 C15 117.6(3) . . ?
C1 C2 P2 120.9(2) . . ?
C15 C2 P2 121.3(2) . . ?
C4 C3 C8 119.7(3) . . ?
C4 C3 P2 121.5(2) . . ?
C8 C3 P2 118.7(2) . . ?
C5 C4 C3 119.8(3) . . ?
C5 C4 H4 120.1 . . ?
C3 C4 H4 120.1 . . ?
C4 C5 C6 120.5(3) . . ?
C4 C5 H5 119.7 . . ?
C6 C5 H5 119.7 . . ?
C7 C6 C5 119.8(3) . . ?
C7 C6 H6 120.1 . . ?
C5 C6 H6 120.1 . . ?
C6 C7 C8 120.2(3) . . ?
C6 C7 H7 119.9 . . ?
C8 C7 H7 119.9 . . ?
C7 C8 C3 120.0(3) . . ?
C7 C8 H8 120.0 . . ?
C3 C8 H8 120.0 . . ?
C10 C9 C14 119.7(3) . . ?
C10 C9 P2 117.8(2) . . ?
C14 C9 P2 122.4(2) . . ?
C11 C10 C9 120.7(3) . . ?
C11 C10 H10 119.6 . . ?
C9 C10 H10 119.6 . . ?
C10 C11 C12 119.4(3) . . ?
C10 C11 H11 120.3 . . ?
C12 C11 H11 120.3 . . ?
C13 C12 C11 120.1(3) . . ?
C13 C12 H12 119.9 . . ?
C11 C12 H12 119.9 . . ?
C12 C13 C14 120.8(3) . . ?
C12 C13 H13 119.6 . . ?
C14 C13 H13 119.6 . . ?
C9 C14 C13 119.3(3) . . ?
C9 C14 H14 120.4 . . ?
C13 C14 H14 120.4 . . ?
C16 C15 C2 119.4(3) . . ?
C16 C15 H15 120.3 . . ?
C2 C15 H15 120.3 . . ?
C15 C16 C17 120.9(3) . . ?
C15 C16 H16 119.5 . . ?
C17 C16 H16 119.5 . . ?
C18 C17 C16 121.0(3) . . ?
C18 C17 H17 119.5 . . ?
C16 C17 H17 119.5 . . ?
C17 C18 C1 117.5(3) . . ?
C17 C18 C19 121.5(3) . . ?
C1 C18 C19 120.9(3) . . ?
C18 C19 H19A 109.5 . . ?
C18 C19 H19B 109.5 . . ?
H19A C19 H19B 109.5 . . ?
C18 C19 H19C 109.5 . . ?
H19A C19 H19C 109.5 . . ?
H19B C19 H19C 109.5 . . ?
O2 C20 C45 105.9(2) . . ?
O2 C20 C39 107.7(2) . . ?
C45 C20 C39 110.3(2) . . ?
O2 C20 C21 107.0(2) . . ?
C45 C20 C21 113.6(2) . . ?
C39 C20 C21 111.9(2) . . ?
O3 C21 C23 104.4(2) . . ?
O3 C21 C20 109.7(2) . . ?
C23 C21 C20 117.0(2) . . ?
O3 C21 H21 108.5 . . ?
C23 C21 H21 108.5 . . ?
C20 C21 H21 108.5 . . ?
O3 C22 O4 104.7(2) . . ?
O3 C22 C38 108.2(2) . . ?
O4 C22 C38 109.4(2) . . ?
O3 C22 C37 111.1(2) . . ?
O4 C22 C37 110.5(2) . . ?
C38 C22 C37 112.6(3) . . ?
O4 C23 C21 102.9(2) . . ?
O4 C23 C24 108.9(2) . . ?
C21 C23 C24 117.2(2) . . ?
O4 C23 H23 109.2 . . ?
C21 C23 H23 109.2 . . ?
C24 C23 H23 109.2 . . ?
O5 C24 C31 108.2(2) . . ?
O5 C24 C25 104.3(2) . . ?
C31 C24 C25 110.1(2) . . ?
O5 C24 C23 105.0(2) . . ?
C31 C24 C23 118.7(2) . . ?
C25 C24 C23 109.5(2) . . ?
C30 C25 C26 118.8(3) . . ?
C30 C25 C24 121.9(2) . . ?
C26 C25 C24 119.1(2) . . ?
C27 C26 C25 121.1(3) . . ?
C27 C26 H26 119.4 . . ?
C25 C26 H26 119.4 . . ?
C28 C27 C26 119.7(3) . . ?
C28 C27 H27 120.1 . . ?
C26 C27 H27 120.1 . . ?
C27 C28 C29 119.3(3) . . ?
C27 C28 H28 120.3 . . ?
C29 C28 H28 120.3 . . ?
C30 C29 C28 120.7(3) . . ?
C30 C29 H29 119.6 . . ?
C28 C29 H29 119.6 . . ?
C29 C30 C25 120.2(3) . . ?
C29 C30 H30 119.9 . . ?
C25 C30 H30 119.9 . . ?
C32 C31 C36 118.3(3) . . ?
C32 C31 C24 123.5(3) . . ?
C36 C31 C24 118.1(3) . . ?
C31 C32 C33 120.6(3) . . ?
C31 C32 H32 119.7 . . ?
C33 C32 H32 119.7 . . ?
C34 C33 C32 120.1(3) . . ?
C34 C33 H33 120.0 . . ?
C32 C33 H33 120.0 . . ?
C33 C34 C35 119.9(3) . . ?
C33 C34 H34 120.0 . . ?
C35 C34 H34 120.0 . . ?
C36 C35 C34 119.7(3) . . ?
C36 C35 H35 120.1 . . ?
C34 C35 H35 120.1 . . ?
C35 C36 C31 121.3(3) . . ?
C35 C36 H36 119.3 . . ?
C31 C36 H36 119.3 . . ?
C22 C37 H37A 109.5 . . ?
C22 C37 H37B 109.5 . . ?
H37A C37 H37B 109.5 . . ?
C22 C37 H37C 109.5 . . ?
H37A C37 H37C 109.5 . . ?
H37B C37 H37C 109.5 . . ?
C22 C38 H38A 109.5 . . ?
C22 C38 H38B 109.5 . . ?
H38A C38 H38B 109.5 . . ?
C22 C38 H38C 109.5 . . ?
H38A C38 H38C 109.5 . . ?
H38B C38 H38C 109.5 . . ?
C40 C39 C44 118.5(3) . . ?
C40 C39 C20 119.4(3) . . ?
C44 C39 C20 122.0(3) . . ?
C41 C40 C39 120.9(3) . . ?
C41 C40 H40 119.5 . . ?
C39 C40 H40 119.5 . . ?
C40 C41 C42 120.0(3) . . ?
C40 C41 H41 120.0 . . ?
C42 C41 H41 120.0 . . ?
C43 C42 C41 119.7(3) . . ?
C43 C42 H42 120.2 . . ?
C41 C42 H42 120.2 . . ?
C42 C43 C44 120.3(3) . . ?
C42 C43 H43 119.8 . . ?
C44 C43 H43 119.8 . . ?
C43 C44 C39 120.6(3) . . ?
C43 C44 H44 119.7 . . ?
C39 C44 H44 119.7 . . ?
C46 C45 C50 119.1(3) . . ?
C46 C45 C20 120.2(3) . . ?
C50 C45 C20 120.7(3) . . ?
C47 C46 C45 121.1(3) . . ?
C47 C46 H46 119.5 . . ?
C45 C46 H46 119.5 . . ?
C46 C47 C48 120.0(3) . . ?
C46 C47 H47 120.0 . . ?
C48 C47 H47 120.0 . . ?
C49 C48 C47 119.9(3) . . ?
C49 C48 H48 120.1 . . ?
C47 C48 H48 120.1 . . ?
C48 C49 C50 120.8(3) . . ?
C48 C49 H49 119.6 . . ?
C50 C49 H49 119.6 . . ?
C49 C50 C45 119.2(3) . . ?
C49 C50 H50 120.4 . . ?
C45 C50 H50 120.4 . . ?
Cl3 C51 Cl4 110.73(19) . . ?
Cl3 C51 Cl5 110.03(19) . . ?
Cl4 C51 Cl5 108.88(18) . . ?
Cl3 C51 H51 109.1 . . ?
Cl4 C51 H51 109.1 . . ?
Cl5 C51 H51 109.1 . . ?
Cl6 C52 Cl7 109.75(17) . . ?
Cl6 C52 Cl8 111.28(19) . . ?
Cl7 C52 Cl8 109.69(18) . . ?
Cl6 C52 H52 108.7 . . ?
Cl7 C52 H52 108.7 . . ?
Cl8 C52 H52 108.7 . . ?
Cl10 C53 Cl11 112.3(2) . . ?
Cl10 C53 Cl9 109.7(2) . . ?
Cl11 C53 Cl9 109.6(2) . . ?
Cl10 C53 H53 108.4 . . ?
Cl11 C53 H53 108.4 . . ?
Cl9 C53 H53 108.4 . . ?

loop_
_geom_bond_atom_site_label_1
_geom_bond_atom_site_label_2
_geom_bond_distance
_geom_bond_site_symmetry_2
_geom_bond_publ_flag
Pd1 P1 2.2065(7) . ?
Pd1 P2 2.2437(8) . ?
Pd1 Cl1 2.3382(7) . ?
Pd1 Cl2 2.3632(7) . ?
P1 O2 1.558(2) . ?
P1 O5 1.5596(19) . ?
P1 O1 1.6173(19) . ?
P2 C2 1.814(3) . ?
P2 C3 1.815(3) . ?
P2 C9 1.816(3) . ?
O1 C1 1.414(3) . ?
O2 C20 1.480(3) . ?
O3 C21 1.426(3) . ?
O3 C22 1.431(3) . ?
O4 C23 1.433(3) . ?
O4 C22 1.434(4) . ?
O5 C24 1.481(3) . ?
C1 C18 1.385(4) . ?
C1 C2 1.400(4) . ?
C2 C15 1.410(4) . ?
C3 C4 1.393(4) . ?
C3 C8 1.398(4) . ?
C4 C5 1.387(4) . ?
C4 H4 0.9500 . ?
C5 C6 1.392(5) . ?
C5 H5 0.9500 . ?
C6 C7 1.383(5) . ?
C6 H6 0.9500 . ?
C7 C8 1.390(4) . ?
C7 H7 0.9500 . ?
C8 H8 0.9500 . ?
C9 C10 1.389(4) . ?
C9 C14 1.390(4) . ?
C10 C11 1.381(4) . ?
C10 H10 0.9500 . ?
C11 C12 1.393(5) . ?
C11 H11 0.9500 . ?
C12 C13 1.372(5) . ?
C12 H12 0.9500 . ?
C13 C14 1.390(5) . ?
C13 H13 0.9500 . ?
C14 H14 0.9500 . ?
C15 C16 1.374(4) . ?
C15 H15 0.9500 . ?
C16 C17 1.399(4) . ?
C16 H16 0.9500 . ?
C17 C18 1.372(4) . ?
C17 H17 0.9500 . ?
C18 C19 1.522(4) . ?
C19 H19A 0.9800 . ?
C19 H19B 0.9800 . ?
C19 H19C 0.9800 . ?
C20 C45 1.527(4) . ?
C20 C39 1.528(4) . ?
C20 C21 1.564(4) . ?
C21 C23 1.535(4) . ?
C21 H21 1.0000 . ?
C22 C38 1.515(4) . ?
C22 C37 1.524(4) . ?
C23 C24 1.539(4) . ?
C23 H23 1.0000 . ?
C24 C31 1.533(4) . ?
C24 C25 1.536(4) . ?
C25 C30 1.389(4) . ?
C25 C26 1.390(4) . ?
C26 C27 1.388(4) . ?
C26 H26 0.9500 . ?
C27 C28 1.386(4) . ?
C27 H27 0.9500 . ?
C28 C29 1.392(4) . ?
C28 H28 0.9500 . ?
C29 C30 1.384(4) . ?
C29 H29 0.9500 . ?
C30 H30 0.9500 . ?
C31 C32 1.391(4) . ?
C31 C36 1.398(4) . ?
C32 C33 1.398(4) . ?
C32 H32 0.9500 . ?
C33 C34 1.383(4) . ?
C33 H33 0.9500 . ?
C34 C35 1.389(4) . ?
C34 H34 0.9500 . ?
C35 C36 1.384(4) . ?
C35 H35 0.9500 . ?
C36 H36 0.9500 . ?
C37 H37A 0.9800 . ?
C37 H37B 0.9800 . ?
C37 H37C 0.9800 . ?
C38 H38A 0.9800 . ?
C38 H38B 0.9800 . ?
C38 H38C 0.9800 . ?
C39 C40 1.396(4) . ?
C39 C44 1.397(4) . ?
C40 C41 1.387(4) . ?
C40 H40 0.9500 . ?
C41 C42 1.389(5) . ?
C41 H41 0.9500 . ?
C42 C43 1.386(5) . ?
C42 H42 0.9500 . ?
C43 C44 1.387(4) . ?
C43 H43 0.9500 . ?
C44 H44 0.9500 . ?
C45 C46 1.388(4) . ?
C45 C50 1.400(4) . ?
C46 C47 1.376(4) . ?
C46 H46 0.9500 . ?
C47 C48 1.386(5) . ?
C47 H47 0.9500 . ?
C48 C49 1.374(5) . ?
C48 H48 0.9500 . ?
C49 C50 1.399(4) . ?
C49 H49 0.9500 . ?
C50 H50 0.9500 . ?
Cl3 C51 1.757(3) . ?
Cl4 C51 1.762(3) . ?
Cl5 C51 1.770(4) . ?
C51 H51 1.0000 . ?
Cl6 C52 1.755(3) . ?
Cl7 C52 1.757(3) . ?
Cl8 C52 1.766(3) . ?
C52 H52 1.0000 . ?
Cl9 C53 1.776(4) . ?
Cl10 C53 1.742(4) . ?
Cl11 C53 1.752(4) . ?
C53 H53 1.0000 . ?

loop_
_geom_torsion_atom_site_label_1
_geom_torsion_atom_site_label_2
_geom_torsion_atom_site_label_3
_geom_torsion_atom_site_label_4
_geom_torsion
_geom_torsion_site_symmetry_1
_geom_torsion_site_symmetry_2
_geom_torsion_site_symmetry_3
_geom_torsion_site_symmetry_4
_geom_torsion_publ_flag
P2 Pd1 P1 O2 -111.79(8) . . . . ?
Cl1 Pd1 P1 O2 132.1(3) . . . . ?
Cl2 Pd1 P1 O2 68.98(8) . . . . ?
P2 Pd1 P1 O5 125.37(8) . . . . ?
Cl1 Pd1 P1 O5 9.3(4) . . . . ?
Cl2 Pd1 P1 O5 -53.87(8) . . . . ?
P2 Pd1 P1 O1 11.70(9) . . . . ?
Cl1 Pd1 P1 O1 -104.4(3) . . . . ?
Cl2 Pd1 P1 O1 -167.53(9) . . . . ?
P1 Pd1 P2 C2 31.00(11) . . . . ?
Cl1 Pd1 P2 C2 -153.64(11) . . . . ?
Cl2 Pd1 P2 C2 41.9(5) . . . . ?
P1 Pd1 P2 C3 154.69(12) . . . . ?
Cl1 Pd1 P2 C3 -29.95(12) . . . . ?
Cl2 Pd1 P2 C3 165.6(4) . . . . ?
P1 Pd1 P2 C9 -85.88(10) . . . . ?
Cl1 Pd1 P2 C9 89.48(10) . . . . ?
Cl2 Pd1 P2 C9 -75.0(5) . . . . ?
O2 P1 O1 C1 64.4(2) . . . . ?
O5 P1 O1 C1 -178.7(2) . . . . ?
Pd1 P1 O1 C1 -60.5(2) . . . . ?
O5 P1 O2 C20 -53.1(3) . . . . ?
O1 P1 O2 C20 56.5(3) . . . . ?
Pd1 P1 O2 C20 -174.4(2) . . . . ?
O2 P1 O5 C24 48.7(3) . . . . ?
O1 P1 O5 C24 -65.2(2) . . . . ?
Pd1 P1 O5 C24 170.8(2) . . . . ?
P1 O1 C1 C18 -132.1(2) . . . . ?
P1 O1 C1 C2 52.3(3) . . . . ?
C18 C1 C2 C15 8.5(5) . . . . ?
O1 C1 C2 C15 -176.2(3) . . . . ?
C18 C1 C2 P2 -166.8(2) . . . . ?
O1 C1 C2 P2 8.5(4) . . . . ?
C3 P2 C2 C1 177.9(3) . . . . ?
C9 P2 C2 C1 68.0(3) . . . . ?
Pd1 P2 C2 C1 -50.7(3) . . . . ?
C3 P2 C2 C15 2.8(3) . . . . ?
C9 P2 C2 C15 -107.1(3) . . . . ?
Pd1 P2 C2 C15 134.3(2) . . . . ?
C2 P2 C3 C4 99.9(3) . . . . ?
C9 P2 C3 C4 -149.4(3) . . . . ?
Pd1 P2 C3 C4 -27.9(3) . . . . ?
C2 P2 C3 C8 -77.0(3) . . . . ?
C9 P2 C3 C8 33.7(3) . . . . ?
Pd1 P2 C3 C8 155.2(2) . . . . ?
C8 C3 C4 C5 -0.4(5) . . . . ?
P2 C3 C4 C5 -177.2(2) . . . . ?
C3 C4 C5 C6 1.1(5) . . . . ?
C4 C5 C6 C7 -0.7(5) . . . . ?
C5 C6 C7 C8 -0.5(5) . . . . ?
C6 C7 C8 C3 1.2(5) . . . . ?
C4 C3 C8 C7 -0.7(5) . . . . ?
P2 C3 C8 C7 176.2(2) . . . . ?
C2 P2 C9 C10 170.8(2) . . . . ?
C3 P2 C9 C10 60.9(3) . . . . ?
Pd1 P2 C9 C10 -67.5(2) . . . . ?
C2 P2 C9 C14 -7.2(3) . . . . ?
C3 P2 C9 C14 -117.2(3) . . . . ?
Pd1 P2 C9 C14 114.4(2) . . . . ?
C14 C9 C10 C11 -0.2(4) . . . . ?
P2 C9 C10 C11 -178.3(2) . . . . ?
C9 C10 C11 C12 -0.3(5) . . . . ?
C10 C11 C12 C13 -0.5(5) . . . . ?
C11 C12 C13 C14 1.9(5) . . . . ?
C10 C9 C14 C13 1.5(5) . . . . ?
P2 C9 C14 C13 179.6(3) . . . . ?
C12 C13 C14 C9 -2.4(5) . . . . ?
C1 C2 C15 C16 -3.2(5) . . . . ?
P2 C2 C15 C16 172.1(2) . . . . ?
C2 C15 C16 C17 -2.5(5) . . . . ?
C15 C16 C17 C18 3.3(5) . . . . ?
C16 C17 C18 C1 1.7(5) . . . . ?
C16 C17 C18 C19 -176.3(3) . . . . ?
C2 C1 C18 C17 -7.7(5) . . . . ?
O1 C1 C18 C17 176.8(3) . . . . ?
C2 C1 C18 C19 170.3(3) . . . . ?
O1 C1 C18 C19 -5.2(4) . . . . ?
P1 O2 C20 C45 140.5(2) . . . . ?
P1 O2 C20 C39 -101.5(3) . . . . ?
P1 O2 C20 C21 18.9(4) . . . . ?
C22 O3 C21 C23 -2.2(3) . . . . ?
C22 O3 C21 C20 -128.3(2) . . . . ?
O2 C20 C21 O3 169.4(2) . . . . ?
C45 C20 C21 O3 52.8(3) . . . . ?
C39 C20 C21 O3 -72.8(3) . . . . ?
O2 C20 C21 C23 50.8(3) . . . . ?
C45 C20 C21 C23 -65.8(3) . . . . ?
C39 C20 C21 C23 168.6(2) . . . . ?
C21 O3 C22 O4 -17.7(3) . . . . ?
C21 O3 C22 C38 -134.2(2) . . . . ?
C21 O3 C22 C37 101.7(3) . . . . ?
C23 O4 C22 O3 31.9(3) . . . . ?
C23 O4 C22 C38 147.6(2) . . . . ?
C23 O4 C22 C37 -87.8(3) . . . . ?
C22 O4 C23 C21 -32.7(3) . . . . ?
C22 O4 C23 C24 -157.8(2) . . . . ?
O3 C21 C23 O4 21.1(3) . . . . ?
C20 C21 C23 O4 142.5(2) . . . . ?
O3 C21 C23 C24 140.6(2) . . . . ?
C20 C21 C23 C24 -98.0(3) . . . . ?
P1 O5 C24 C31 78.7(3) . . . . ?
P1 O5 C24 C25 -164.1(2) . . . . ?
P1 O5 C24 C23 -49.0(3) . . . . ?
O4 C23 C24 O5 -173.27(19) . . . . ?
C21 C23 C24 O5 70.5(3) . . . . ?
O4 C23 C24 C31 65.8(3) . . . . ?
C21 C23 C24 C31 -50.5(3) . . . . ?
O4 C23 C24 C25 -61.8(3) . . . . ?
C21 C23 C24 C25 -178.0(2) . . . . ?
O5 C24 C25 C30 17.5(4) . . . . ?
C31 C24 C25 C30 133.3(3) . . . . ?
C23 C24 C25 C30 -94.5(3) . . . . ?
O5 C24 C25 C26 -165.5(3) . . . . ?
C31 C24 C25 C26 -49.7(4) . . . . ?
C23 C24 C25 C26 82.5(3) . . . . ?
C30 C25 C26 C27 -0.7(5) . . . . ?
C24 C25 C26 C27 -177.8(3) . . . . ?
C25 C26 C27 C28 1.1(5) . . . . ?
C26 C27 C28 C29 -1.6(5) . . . . ?
C27 C28 C29 C30 1.8(5) . . . . ?
C28 C29 C30 C25 -1.4(5) . . . . ?
C26 C25 C30 C29 0.9(5) . . . . ?
C24 C25 C30 C29 177.9(3) . . . . ?
O5 C24 C31 C32 -144.7(3) . . . . ?
C25 C24 C31 C32 101.9(3) . . . . ?
C23 C24 C31 C32 -25.4(4) . . . . ?
O5 C24 C31 C36 40.6(3) . . . . ?
C25 C24 C31 C36 -72.9(3) . . . . ?
C23 C24 C31 C36 159.9(3) . . . . ?
C36 C31 C32 C33 0.2(4) . . . . ?
C24 C31 C32 C33 -174.5(3) . . . . ?
C31 C32 C33 C34 0.5(4) . . . . ?
C32 C33 C34 C35 -0.6(5) . . . . ?
C33 C34 C35 C36 0.1(5) . . . . ?
C34 C35 C36 C31 0.6(5) . . . . ?
C32 C31 C36 C35 -0.8(4) . . . . ?
C24 C31 C36 C35 174.2(3) . . . . ?
O2 C20 C39 C40 -33.3(4) . . . . ?
C45 C20 C39 C40 81.9(3) . . . . ?
C21 C20 C39 C40 -150.6(3) . . . . ?
O2 C20 C39 C44 149.9(3) . . . . ?
C45 C20 C39 C44 -94.9(3) . . . . ?
C21 C20 C39 C44 32.6(4) . . . . ?
C44 C39 C40 C41 -2.0(5) . . . . ?
C20 C39 C40 C41 -178.9(3) . . . . ?
C39 C40 C41 C42 0.6(5) . . . . ?
C40 C41 C42 C43 1.1(5) . . . . ?
C41 C42 C43 C44 -1.3(5) . . . . ?
C42 C43 C44 C39 -0.2(5) . . . . ?
C40 C39 C44 C43 1.8(5) . . . . ?
C20 C39 C44 C43 178.7(3) . . . . ?
O2 C20 C45 C46 153.9(2) . . . . ?
C39 C20 C45 C46 37.6(4) . . . . ?
C21 C20 C45 C46 -89.0(3) . . . . ?
O2 C20 C45 C50 -25.8(3) . . . . ?
C39 C20 C45 C50 -142.1(3) . . . . ?
C21 C20 C45 C50 91.4(3) . . . . ?
C50 C45 C46 C47 0.5(4) . . . . ?
C20 C45 C46 C47 -179.1(3) . . . . ?
C45 C46 C47 C48 0.0(5) . . . . ?
C46 C47 C48 C49 -1.2(5) . . . . ?
C47 C48 C49 C50 1.9(5) . . . . ?
C48 C49 C50 C45 -1.4(5) . . . . ?
C46 C45 C50 C49 0.2(4) . . . . ?
C20 C45 C50 C49 179.8(3) . . . . ?
